data_9004880
loop_
_publ_author_name
'Ertl, A.'
'Pertlik, F.'
'Dyar, M. D.'
'Prowatke, S.'
'Hughes, J. M.'
'Ludwig, T.'
'Bernhardt, H. J.'

_publ_section_title
;Fe-rich olenite with tetrahedrally coordinated Fe3+ from Eibenstein, Austria:
 Structural, chemical, and Mossbauer data Locality: Eibenstein, Austria
;
_journal_name_full 'The Canadian Mineralogist'
_journal_page_first 1057
_journal_page_last 1063
_journal_paper_doi 10.2113/gscanmin.42.4.1057
_journal_volume 42
_journal_year 2004
_chemical_compound_source 'Eibenstein, Austria'
_chemical_formula_sum
;Al7.656 B3 Ca0.01 F0.14 Fe0.93 H1.92 Li0.048 Mg0.132 Mn0.42 Na0.52 O30.86
 Si5.73 Ti0.03
;
_chemical_name_mineral Olenite
_space_group_IT_number 160
_symmetry_space_group_name_Hall 'R 3 -2"'
_symmetry_space_group_name_H-M 'R 3 m :H'
_cell_angle_alpha 90
_cell_angle_beta 90
_cell_angle_gamma 120
_cell_length_a 15.938
_cell_length_b 15.938
_cell_length_c 7.136
_cell_formula_units_Z 3
_cell_volume 1569.832
_database_code_amcsd 0005974
_exptl_crystal_density_diffrn 3.144
_cod_original_sg_symbol_H-M 'R 3 m'
_cod_original_formula_sum
;Na.52 Ca.01 Al7.656 Fe.93 Mn.42 Li.048 Ti.03 Mg.132 Si5.73 O30.86 F.14 B3
 H1.92
;
_cod_database_code 9004880

loop_
_space_group_symop_operation_xyz
x,y,z
2/3+x,1/3+y,1/3+z
1/3+x,2/3+y,2/3+z
x,x-y,z
2/3+x,1/3+x-y,1/3+z
1/3+x,2/3+x-y,2/3+z
-y,-x,z
2/3-y,1/3-x,1/3+z
1/3-y,2/3-x,2/3+z
-x+y,y,z
2/3-x+y,1/3+y,1/3+z
1/3-x+y,2/3+y,2/3+z
-y,x-y,z
2/3-y,1/3+x-y,1/3+z
1/3-y,2/3+x-y,2/3+z
-x+y,-x,z
2/3-x+y,1/3-x,1/3+z
1/3-x+y,2/3-x,2/3+z

loop_
_atom_site_aniso_label
_atom_site_aniso_U_11
_atom_site_aniso_U_22
_atom_site_aniso_U_33
_atom_site_aniso_U_12
_atom_site_aniso_U_13
_atom_site_aniso_U_23
NaX 0.02760 0.02760 0.02480 0.01380 0.00000 0.00000
CaX 0.02760 0.02760 0.02480 0.01380 0.00000 0.00000
AlY 0.00850 0.01080 0.01720 0.00540 0.00160 0.00320
FeY2+ 0.00850 0.01080 0.01720 0.00540 0.00160 0.00320
MnY2+ 0.00850 0.01080 0.01720 0.00540 0.00160 0.00320
LiY 0.00850 0.01080 0.01720 0.00540 0.00160 0.00320
TiY4+ 0.00850 0.01080 0.01720 0.00540 0.00160 0.00320
AlZ 0.00820 0.00890 0.00840 0.00430 0.00000 0.00070
MgZ 0.00820 0.00890 0.00840 0.00430 0.00000 0.00070
SiT 0.00780 0.00750 0.00890 0.00390 -0.00020 -0.00050
AlT 0.00780 0.00750 0.00890 0.00390 -0.00020 -0.00050
FeT3+ 0.00780 0.00750 0.00890 0.00390 -0.00020 -0.00050
O 0.04290 0.04290 0.01300 0.02145 0.00000 0.00000
F 0.04290 0.04290 0.01300 0.02145 0.00000 0.00000
O1 0.02920 0.00840 0.01560 0.00420 0.00005 0.00010
O2 0.01020 0.01750 0.01380 0.00875 -0.00075 -0.00150
O3 0.01430 0.02950 0.00990 0.01475 0.00020 0.00040
O4 0.01080 0.01840 0.01340 0.00920 -0.00030 -0.00060
O5 0.01200 0.01340 0.00880 0.00620 0.00010 -0.00040
O6 0.00910 0.00920 0.01020 0.00300 -0.00010 -0.00130
O7 0.00860 0.01360 0.01260 0.00600 0.00110 0.00320
B 0.00940 0.00930 0.01080 0.00465 0.00025 0.00050

loop_
_atom_site_label
_atom_site_fract_x
_atom_site_fract_y
_atom_site_fract_z
_atom_site_occupancy
_atom_site_U_iso_or_equiv
NaX 0.00000 0.00000 0.77980 0.52000 ?
CaX 0.00000 0.00000 0.77980 0.01000 ?
AlY 0.72829 0.45658 0.70550 0.54000 ?
FeY2+ 0.72829 0.45658 0.70550 0.27600 ?
MnY2+ 0.72829 0.45658 0.70550 0.14000 ?
LiY 0.72829 0.45658 0.70550 0.01600 ?
TiY4+ 0.72829 0.45658 0.70550 0.01000 ?
AlZ 0.70225 0.73887 0.39130 0.97800 ?
MgZ 0.70225 0.73887 0.39130 0.02200 ?
SiT 0.80812 0.81014 0.00000 0.95500 ?
AlT 0.80812 0.81014 0.00000 0.02800 ?
FeT3+ 0.80812 0.81014 0.00000 0.01700 ?
O 0.00000 0.00000 0.22690 0.86000 ?
F 0.00000 0.00000 0.22690 0.14000 ?
O1 0.93851 0.87703 0.51240 1.00000 ?
O2 0.90588 0.81175 0.93010 1.00000 ?
O3 0.79936 0.59872 0.82580 1.00000 ?
O4 0.42739 0.85479 0.57430 1.00000 ?
O5 0.80330 0.81389 0.22600 1.00000 ?
O6 0.71398 0.71363 0.92260 1.00000 ?
O7 0.79027 0.72932 0.56150 1.00000 ?
B 0.88999 0.77998 0.54740 1.00000 ?
H 0.79300 0.58500 0.96100 0.32000 0.03060

loop_
_cod_related_entry_id
_cod_related_entry_database
_cod_related_entry_code
1 AMCSD 0005974
